data_7001231
loop_
_publ_author_name
'Postigo, Lorena'
'S\'anchez-Nieves, Javier'
'Royo, Pascual'
'Mosquera, Marta E. G.'

_publ_section_title
;
 Dinuclear dialkoxo-bridged cyclopentadienylsiloxo titanium complexes
;
_journal_issue 19
_journal_name_full 'Dalton Transactions'
_journal_page_first 3756
_journal_page_last 3765
_journal_paper_doi 10.1039/b820092k
_journal_year 2009
_chemical_formula_sum 'C25 H41 Cl2 O5 Si2 Ti2'
_chemical_formula_weight 644.46
_chemical_name_systematic
;
?
;
_space_group_IT_number 14
_symmetry_cell_setting monoclinic
_symmetry_Int_Tables_number 14
_symmetry_space_group_name_Hall '-P 2ybc'
_symmetry_space_group_name_H-M 'P 1 21/c 1'
_atom_sites_solution_hydrogens geom
_atom_sites_solution_primary direct
_atom_sites_solution_secondary difmap
_audit_creation_method SHELXL-97
_cell_angle_alpha 90.00
_cell_angle_beta 116.591(10)
_cell_angle_gamma 90.00
_cell_formula_units_Z 4
_cell_length_a 17.207(5)
_cell_length_b 11.438(3)
_cell_length_c 17.691(3)
_cell_measurement_reflns_used 124
_cell_measurement_temperature 200(2)
_cell_measurement_theta_max 19.356
_cell_measurement_theta_min 3.025
_cell_volume 3113.5(14)
_computing_cell_refinement 'Dirax/lsq (Duisenberg & Schreurs, 1989-2000)'
_computing_data_collection 'Collect (Bruker AXS BV, 1997-2004)'
_computing_data_reduction 'EvalCCD (Duisenberg & Schreurs 1990-2000)'
_computing_molecular_graphics 'Ortep-3 for Windows (Farrugia, 1997)'
_computing_publication_material 'WinGX publication routines (Farrugia, 1999)'
_computing_structure_refinement 'SHELXL-97 (Sheldrick, 1997)'
_computing_structure_solution 'SHELXS-86 (Sheldrick, 1986)'
_diffrn_ambient_temperature 200(2)
_diffrn_detector 'CCD plate'
_diffrn_detector_area_resol_mean 9
_diffrn_measured_fraction_theta_full 0.995
_diffrn_measured_fraction_theta_max 0.995
_diffrn_measurement_device '95mm CCD camera on \k-goniostat'
_diffrn_measurement_device_type KappaCCD
_diffrn_measurement_method 'CCD rotation images, thick slices'
_diffrn_orient_matrix_type X=UH
_diffrn_orient_matrix_UB_11 0.01
_diffrn_orient_matrix_UB_12 0
_diffrn_orient_matrix_UB_13 0
_diffrn_orient_matrix_UB_21 0
_diffrn_orient_matrix_UB_22 0.01
_diffrn_orient_matrix_UB_23 0
_diffrn_orient_matrix_UB_31 0
_diffrn_orient_matrix_UB_32 0
_diffrn_orient_matrix_UB_33 0.01
_diffrn_radiation_monochromator graphite
_diffrn_radiation_probe x-ray
_diffrn_radiation_type MoK\a
_diffrn_radiation_wavelength 0.71073
_diffrn_reflns_av_R_equivalents 0.0667
_diffrn_reflns_av_sigmaI/netI 0.0511
_diffrn_reflns_limit_h_max 22
_diffrn_reflns_limit_h_min -22
_diffrn_reflns_limit_k_max 14
_diffrn_reflns_limit_k_min -14
_diffrn_reflns_limit_l_max 22
_diffrn_reflns_limit_l_min -22
_diffrn_reflns_number 67211
_diffrn_reflns_theta_full 27.51
_diffrn_reflns_theta_max 27.51
_diffrn_reflns_theta_min 3.56
_diffrn_source 'Enraf Nonius FR590'
_exptl_absorpt_coefficient_mu 0.793
_exptl_absorpt_correction_T_max 0.748
_exptl_absorpt_correction_T_min 0.489
_exptl_absorpt_correction_type multi-scan
_exptl_absorpt_process_details
;
R.H. Blessing, Acta Cryst. (1995), A51, 33-38
;
_exptl_crystal_colour yellow
_exptl_crystal_density_diffrn 1.375
_exptl_crystal_density_method 'not measured'
_exptl_crystal_description prism
_exptl_crystal_F_000 1348
_exptl_crystal_size_max 0.484
_exptl_crystal_size_mid 0.431
_exptl_crystal_size_min 0.362
_platon_squeeze_details
;Half a molecule of hexane crystallize with every molecule of this compound
but presented severe disorder and it was not possible to get a chemical
sensible model for it, so Squeeze procedure was used to remove its
contribution to the structure factors.
;
_refine_diff_density_max 0.664
_refine_diff_density_min -0.617
_refine_diff_density_rms 0.128
_refine_ls_extinction_coef 0.058(3)
_refine_ls_extinction_expression Fc^*^=kFc[1+0.001xFc^2^\l^3^/sin(2\q)]^-1/4^
_refine_ls_extinction_method SHELXL
_refine_ls_goodness_of_fit_ref 1.088
_refine_ls_hydrogen_treatment constr
_refine_ls_matrix_type full
_refine_ls_number_parameters 299
_refine_ls_number_reflns 7118
_refine_ls_number_restraints 0
_refine_ls_restrained_S_all 1.088
_refine_ls_R_factor_all 0.0799
_refine_ls_R_factor_gt 0.0646
_refine_ls_shift/su_max 0.001
_refine_ls_shift/su_mean 0.000
_refine_ls_structure_factor_coef Fsqd
_refine_ls_weighting_details 'calc w=1/[\s^2^(Fo^2^)+(0.0737P)^2^+10.2233P] where P=(Fo^2^+2Fc^2^)/3'
_refine_ls_weighting_scheme calc
_refine_ls_wR_factor_gt 0.1616
_refine_ls_wR_factor_ref 0.1711
_reflns_number_gt 5687
_reflns_number_total 7118
_reflns_threshold_expression >2sigma(I)
_cod_data_source_file b820092k.txt
_cod_data_source_block 1a
_cod_depositor_comments
;
The following automatic conversions were performed:
'_symmetry_cell_setting' value 'Monoclinic' changed to 'monoclinic'
according to '/home/saulius/struct/CIF-dictionaries/cif_core.dic'
dictionary named 'cif_core.dic' version 2.4.1 from 2010-06-29.

Automatic conversion script
Id: cif_fix_enum 1527 2010-12-29 10:47:43Z saulius 
;
_cod_original_sg_symbol_H-M 'P 21/c'
_cod_database_code 7001231

loop_
_symmetry_equiv_pos_as_xyz
'x, y, z'
'-x, y+1/2, -z+1/2'
'-x, -y, -z'
'x, -y-1/2, z-1/2'

loop_
_atom_site_label
_atom_site_type_symbol
_atom_site_fract_x
_atom_site_fract_y
_atom_site_fract_z
_atom_site_U_iso_or_equiv
_atom_site_adp_type
_atom_site_occupancy
_atom_site_symmetry_multiplicity
_atom_site_calc_flag
_atom_site_refinement_flags
_atom_site_disorder_assembly
_atom_site_disorder_group
Ti1 Ti 0.20209(4) 0.14064(6) 0.06115(4) 0.01612(19) Uani 1 1 d . . .
Ti2 Ti 0.17148(4) -0.08985(6) -0.15430(4) 0.01612(19) Uani 1 1 d . . .
Si1 Si 0.33348(7) -0.07431(9) 0.05569(6) 0.0188(2) Uani 1 1 d . . .
Si2 Si 0.32514(7) 0.11198(9) -0.05585(6) 0.0179(2) Uani 1 1 d . . .
Cl1 Cl 0.20666(8) 0.15948(10) 0.19318(6) 0.0314(3) Uani 1 1 d . . .
Cl2 Cl 0.11359(7) -0.10365(10) -0.29989(6) 0.0311(3) Uani 1 1 d . . .
O5 O 0.09132(17) 0.0987(3) -0.00349(17) 0.0223(6) Uani 1 1 d . . .
O4 O 0.07995(18) -0.0369(3) -0.14329(18) 0.0235(6) Uani 1 1 d . . .
O1 O 0.26278(18) 0.0019(2) 0.07375(17) 0.0212(6) Uani 1 1 d . . .
O3 O 0.38390(17) 0.0176(2) 0.02016(17) 0.0212(6) Uani 1 1 d . . .
O2 O 0.24423(17) 0.0391(2) -0.12912(16) 0.0199(5) Uani 1 1 d . . .
C1 C 0.0116(2) 0.0866(4) -0.0778(2) 0.0215(8) Uani 1 1 d . . .
H1A H 0.0045 0.1526 -0.1166 0.026 Uiso 1 1 calc R . .
H1B H -0.0374 0.0889 -0.0628 0.026 Uiso 1 1 calc R . .
C2 C 0.0095(2) -0.0291(4) -0.1223(2) 0.0221(8) Uani 1 1 d . . .
H2A H 0.0126 -0.0950 -0.0849 0.027 Uiso 1 1 calc R . .
H2B H -0.0460 -0.0353 -0.1745 0.027 Uiso 1 1 calc R . .
C3 C 0.3966(3) 0.1796(4) -0.0970(3) 0.0310(9) Uani 1 1 d . . .
H3A H 0.4438 0.2220 -0.0514 0.046 Uiso 1 1 calc R . .
H3B H 0.3626 0.2342 -0.1427 0.046 Uiso 1 1 calc R . .
H3C H 0.4211 0.1184 -0.1188 0.046 Uiso 1 1 calc R . .
C4 C 0.4117(3) -0.1454(4) 0.1554(3) 0.0338(10) Uani 1 1 d . . .
H4A H 0.4541 -0.1907 0.1447 0.051 Uiso 1 1 calc R . .
H4B H 0.3802 -0.1976 0.1761 0.051 Uiso 1 1 calc R . .
H4C H 0.4420 -0.0853 0.1980 0.051 Uiso 1 1 calc R . .
C10 C 0.2793(2) 0.2208(3) -0.0059(2) 0.0183(7) Uani 1 1 d . . .
C11 C 0.1944(3) 0.2746(3) -0.0451(2) 0.0211(8) Uani 1 1 d . . .
C12 C 0.1837(3) 0.3437(3) 0.0170(3) 0.0229(8) Uani 1 1 d . . .
C13 C 0.2636(3) 0.3389(3) 0.0936(2) 0.0226(8) Uani 1 1 d . . .
C14 C 0.3213(3) 0.2624(3) 0.0800(2) 0.0217(8) Uani 1 1 d . . .
C15 C 0.1310(3) 0.2707(4) -0.1383(2) 0.0242(8) Uani 1 1 d . . .
H15A H 0.1528 0.2170 -0.1676 0.036 Uiso 1 1 calc R . .
H15B H 0.1249 0.3492 -0.1626 0.036 Uiso 1 1 calc R . .
H15C H 0.0743 0.2435 -0.1450 0.036 Uiso 1 1 calc R . .
C16 C 0.1043(3) 0.4119(4) 0.0059(3) 0.0340(10) Uani 1 1 d . . .
H16A H 0.0583 0.4014 -0.0518 0.051 Uiso 1 1 calc R . .
H16B H 0.1191 0.4951 0.0162 0.051 Uiso 1 1 calc R . .
H16C H 0.0840 0.3837 0.0463 0.051 Uiso 1 1 calc R . .
C17 C 0.2837(3) 0.4111(4) 0.1719(3) 0.0327(10) Uani 1 1 d . . .
H17A H 0.2320 0.4557 0.1641 0.049 Uiso 1 1 calc R . .
H17B H 0.3314 0.4652 0.1814 0.049 Uiso 1 1 calc R . .
H17C H 0.3008 0.3592 0.2208 0.049 Uiso 1 1 calc R . .
C18 C 0.4128(3) 0.2340(4) 0.1466(3) 0.0305(9) Uani 1 1 d . . .
H18A H 0.4403 0.1798 0.1228 0.046 Uiso 1 1 calc R . .
H18B H 0.4102 0.1977 0.1956 0.046 Uiso 1 1 calc R . .
H18C H 0.4470 0.3061 0.1643 0.046 Uiso 1 1 calc R . .
C20 C 0.2734(2) -0.1805(3) -0.0329(2) 0.0202(8) Uani 1 1 d . . .
C21 C 0.1916(3) -0.2362(3) -0.0500(2) 0.0218(8) Uani 1 1 d . . .
C22 C 0.1608(3) -0.2978(3) -0.1284(3) 0.0248(8) Uani 1 1 d . . .
C23 C 0.2259(3) -0.2857(4) -0.1581(3) 0.0256(8) Uani 1 1 d . . .
C24 C 0.2948(3) -0.2148(4) -0.1003(2) 0.0233(8) Uani 1 1 d . . .
C25 C 0.1503(3) -0.2372(4) 0.0090(3) 0.0271(9) Uani 1 1 d . . .
H25A H 0.1844 -0.1883 0.0583 0.041 Uiso 1 1 calc R . .
H25B H 0.1486 -0.3175 0.0275 0.041 Uiso 1 1 calc R . .
H25C H 0.0910 -0.2064 -0.0203 0.041 Uiso 1 1 calc R . .
C26 C 0.0766(3) -0.3648(4) -0.1720(3) 0.0367(11) Uani 1 1 d . . .
H26A H 0.0720 -0.3981 -0.2249 0.055 Uiso 1 1 calc R . .
H26B H 0.0276 -0.3118 -0.1844 0.055 Uiso 1 1 calc R . .
H26C H 0.0755 -0.4280 -0.1351 0.055 Uiso 1 1 calc R . .
C27 C 0.2236(4) -0.3468(5) -0.2352(3) 0.0410(12) Uani 1 1 d . . .
H27A H 0.1690 -0.3901 -0.2640 0.062 Uiso 1 1 calc R . .
H27B H 0.2726 -0.4012 -0.2175 0.062 Uiso 1 1 calc R . .
H27C H 0.2278 -0.2886 -0.2738 0.062 Uiso 1 1 calc R . .
C28 C 0.3763(3) -0.1854(4) -0.1100(3) 0.0336(10) Uani 1 1 d . . .
H28A H 0.4144 -0.1353 -0.0630 0.050 Uiso 1 1 calc R . .
H28B H 0.3598 -0.1443 -0.1636 0.050 Uiso 1 1 calc R . .
H28C H 0.4070 -0.2577 -0.1096 0.050 Uiso 1 1 calc R . .

loop_
_atom_site_aniso_label
_atom_site_aniso_U_11
_atom_site_aniso_U_22
_atom_site_aniso_U_33
_atom_site_aniso_U_23
_atom_site_aniso_U_13
_atom_site_aniso_U_12
Ti1 0.0170(3) 0.0165(3) 0.0152(3) -0.0010(2) 0.0075(3) -0.0011(2)
Ti2 0.0143(3) 0.0182(3) 0.0149(3) -0.0014(2) 0.0057(3) -0.0010(2)
Si1 0.0158(5) 0.0205(5) 0.0162(5) 0.0000(4) 0.0037(4) 0.0033(4)
Si2 0.0151(5) 0.0216(5) 0.0175(5) -0.0024(4) 0.0077(4) -0.0034(4)
Cl1 0.0454(6) 0.0334(6) 0.0223(5) -0.0051(4) 0.0212(5) -0.0081(4)
Cl2 0.0351(6) 0.0376(6) 0.0167(4) -0.0033(4) 0.0080(4) -0.0075(4)
O5 0.0177(13) 0.0263(14) 0.0219(14) 0.0025(11) 0.0079(11) -0.0020(11)
O4 0.0204(13) 0.0273(15) 0.0264(14) 0.0014(11) 0.0135(11) 0.0007(11)
O1 0.0215(13) 0.0207(13) 0.0212(13) 0.0003(10) 0.0093(11) -0.0008(10)
O3 0.0156(12) 0.0251(14) 0.0209(13) -0.0015(11) 0.0063(10) -0.0010(10)
O2 0.0197(13) 0.0203(13) 0.0184(13) -0.0016(10) 0.0073(11) -0.0013(10)
C1 0.0131(16) 0.029(2) 0.0204(18) 0.0023(15) 0.0058(14) 0.0029(14)
C2 0.0167(17) 0.029(2) 0.0223(18) 0.0022(15) 0.0100(15) -0.0011(15)
C3 0.025(2) 0.038(2) 0.035(2) -0.0006(19) 0.0176(18) -0.0073(18)
C4 0.027(2) 0.039(3) 0.027(2) 0.0087(18) 0.0043(18) 0.0076(19)
C10 0.0178(17) 0.0189(18) 0.0180(17) -0.0013(13) 0.0079(14) -0.0040(14)
C11 0.0228(19) 0.0206(18) 0.0191(18) 0.0030(14) 0.0087(15) -0.0007(14)
C12 0.031(2) 0.0164(18) 0.0231(19) 0.0029(14) 0.0136(17) 0.0007(15)
C13 0.030(2) 0.0180(18) 0.0212(18) -0.0027(14) 0.0127(16) -0.0045(15)
C14 0.025(2) 0.0196(18) 0.0203(18) -0.0035(14) 0.0100(16) -0.0057(15)
C15 0.026(2) 0.029(2) 0.0168(18) 0.0031(15) 0.0093(16) 0.0022(16)
C16 0.037(2) 0.030(2) 0.034(2) 0.0027(18) 0.015(2) 0.0135(19)
C17 0.042(3) 0.027(2) 0.029(2) -0.0107(17) 0.017(2) -0.0077(19)
C18 0.022(2) 0.031(2) 0.029(2) -0.0052(17) 0.0034(17) -0.0042(17)
C20 0.0214(18) 0.0181(18) 0.0187(17) 0.0017(14) 0.0068(15) 0.0046(14)
C21 0.0247(19) 0.0165(17) 0.0210(18) 0.0011(14) 0.0074(16) 0.0005(14)
C22 0.028(2) 0.0184(19) 0.025(2) -0.0033(15) 0.0094(17) -0.0021(15)
C23 0.028(2) 0.0222(19) 0.0238(19) -0.0062(15) 0.0088(16) 0.0022(16)
C24 0.0192(18) 0.025(2) 0.0217(18) -0.0022(15) 0.0051(15) 0.0063(15)
C25 0.030(2) 0.029(2) 0.025(2) 0.0031(16) 0.0151(18) -0.0020(17)
C26 0.042(3) 0.030(2) 0.031(2) -0.0050(18) 0.010(2) -0.013(2)
C27 0.046(3) 0.039(3) 0.035(3) -0.021(2) 0.014(2) 0.001(2)
C28 0.026(2) 0.042(3) 0.032(2) -0.0069(19) 0.0126(19) 0.0063(19)

loop_
_atom_type_symbol
_atom_type_description
_atom_type_scat_dispersion_real
_atom_type_scat_dispersion_imag
_atom_type_scat_source
C C 0.0033 0.0016 'International Tables Vol C Tables 4.2.6.8 and 6.1.1.4'
H H 0.0000 0.0000 'International Tables Vol C Tables 4.2.6.8 and 6.1.1.4'
O O 0.0106 0.0060 'International Tables Vol C Tables 4.2.6.8 and 6.1.1.4'
Si Si 0.0817 0.0704 'International Tables Vol C Tables 4.2.6.8 and 6.1.1.4'
Cl Cl 0.1484 0.1585 'International Tables Vol C Tables 4.2.6.8 and 6.1.1.4'
Ti Ti 0.2776 0.4457 'International Tables Vol C Tables 4.2.6.8 and 6.1.1.4'

loop_
_geom_angle_atom_site_label_1
_geom_angle_atom_site_label_2
_geom_angle_atom_site_label_3
_geom_angle
_geom_angle_site_symmetry_1
_geom_angle_site_symmetry_3
_geom_angle_publ_flag
O5 Ti1 O1 103.18(13) . . ?
O5 Ti1 Cl1 102.41(10) . . ?
O1 Ti1 Cl1 101.27(9) . . ?
O5 Ti1 C10 117.77(13) . . ?
O1 Ti1 C10 88.81(13) . . ?
Cl1 Ti1 C10 135.14(10) . . ?
O5 Ti1 C14 148.24(13) . . ?
O1 Ti1 C14 94.58(13) . . ?
Cl1 Ti1 C14 99.59(10) . . ?
C10 Ti1 C14 35.65(12) . . ?
O5 Ti1 C11 90.06(13) . . ?
O1 Ti1 C11 118.27(13) . . ?
Cl1 Ti1 C11 134.59(10) . . ?
C10 Ti1 C11 35.67(13) . . ?
C14 Ti1 C11 58.23(13) . . ?
O5 Ti1 C12 95.88(14) . . ?
O1 Ti1 C12 147.35(13) . . ?
Cl1 Ti1 C12 100.18(10) . . ?
C10 Ti1 C12 58.72(14) . . ?
C14 Ti1 C12 57.61(14) . . ?
C11 Ti1 C12 34.61(13) . . ?
O5 Ti1 C13 128.21(14) . . ?
O1 Ti1 C13 126.85(13) . . ?
Cl1 Ti1 C13 82.05(10) . . ?
C10 Ti1 C13 58.12(13) . . ?
C14 Ti1 C13 34.18(13) . . ?
C11 Ti1 C13 57.13(13) . . ?
C12 Ti1 C13 34.17(14) . . ?
O4 Ti2 O2 103.77(13) . . ?
O4 Ti2 Cl2 100.61(10) . . ?
O2 Ti2 Cl2 103.27(9) . . ?
O4 Ti2 C20 112.96(14) . . ?
O2 Ti2 C20 89.09(13) . . ?
Cl2 Ti2 C20 140.34(10) . . ?
O4 Ti2 C24 146.79(14) . . ?
O2 Ti2 C24 89.80(14) . . ?
Cl2 Ti2 C24 105.60(10) . . ?
C20 Ti2 C24 35.95(13) . . ?
O4 Ti2 C21 89.07(14) . . ?
O2 Ti2 C21 121.38(13) . . ?
Cl2 Ti2 C21 130.57(10) . . ?
C20 Ti2 C21 35.67(13) . . ?
C24 Ti2 C21 58.35(15) . . ?
O4 Ti2 C23 133.31(15) . . ?
O2 Ti2 C23 120.68(14) . . ?
Cl2 Ti2 C23 83.45(10) . . ?
C20 Ti2 C23 58.36(13) . . ?
C24 Ti2 C23 34.33(13) . . ?
C21 Ti2 C23 57.02(14) . . ?
O4 Ti2 C22 99.60(14) . . ?
O2 Ti2 C22 145.86(13) . . ?
Cl2 Ti2 C22 96.40(10) . . ?
C20 Ti2 C22 58.73(14) . . ?
C24 Ti2 C22 57.84(15) . . ?
C21 Ti2 C22 34.28(13) . . ?
C23 Ti2 C22 34.33(15) . . ?
O1 Si1 O3 107.27(15) . . ?
O1 Si1 C4 109.42(19) . . ?
O3 Si1 C4 110.97(19) . . ?
O1 Si1 C20 109.02(16) . . ?
O3 Si1 C20 106.22(16) . . ?
C4 Si1 C20 113.7(2) . . ?
O2 Si2 O3 107.57(15) . . ?
O2 Si2 C3 112.22(18) . . ?
O3 Si2 C3 108.51(19) . . ?
O2 Si2 C10 108.61(16) . . ?
O3 Si2 C10 106.19(16) . . ?
C3 Si2 C10 113.4(2) . . ?
C1 O5 Ti1 158.0(3) . . ?
C2 O4 Ti2 162.1(3) . . ?
Si1 O1 Ti1 148.98(18) . . ?
Si1 O3 Si2 119.06(16) . . ?
Si2 O2 Ti2 146.65(17) . . ?
O5 C1 C2 110.5(3) . . ?
O4 C2 C1 111.3(3) . . ?
C11 C10 C14 106.8(3) . . ?
C11 C10 Si2 126.9(3) . . ?
C14 C10 Si2 126.3(3) . . ?
C11 C10 Ti1 74.2(2) . . ?
C14 C10 Ti1 74.0(2) . . ?
Si2 C10 Ti1 115.54(18) . . ?
C12 C11 C10 108.5(3) . . ?
C12 C11 C15 125.0(4) . . ?
C10 C11 C15 126.2(4) . . ?
C12 C11 Ti1 74.3(2) . . ?
C10 C11 Ti1 70.1(2) . . ?
C15 C11 Ti1 126.7(3) . . ?
C13 C12 C11 107.8(4) . . ?
C13 C12 C16 124.8(4) . . ?
C11 C12 C16 127.4(4) . . ?
C13 C12 Ti1 74.2(2) . . ?
C11 C12 Ti1 71.0(2) . . ?
C16 C12 Ti1 121.1(3) . . ?
C14 C13 C12 108.1(3) . . ?
C14 C13 C17 126.8(4) . . ?
C12 C13 C17 125.0(4) . . ?
C14 C13 Ti1 69.7(2) . . ?
C12 C13 Ti1 71.6(2) . . ?
C17 C13 Ti1 128.0(3) . . ?
C13 C14 C10 108.8(3) . . ?
C13 C14 C18 124.1(4) . . ?
C10 C14 C18 127.2(4) . . ?
C13 C14 Ti1 76.1(2) . . ?
C10 C14 Ti1 70.4(2) . . ?
C18 C14 Ti1 120.9(3) . . ?
C21 C20 C24 106.8(3) . . ?
C21 C20 Si1 125.3(3) . . ?
C24 C20 Si1 127.7(3) . . ?
C21 C20 Ti2 75.0(2) . . ?
C24 C20 Ti2 74.0(2) . . ?
Si1 C20 Ti2 112.80(18) . . ?
C22 C21 C20 108.9(4) . . ?
C22 C21 C25 125.8(4) . . ?
C20 C21 C25 125.1(4) . . ?
C22 C21 Ti2 74.6(2) . . ?
C20 C21 Ti2 69.3(2) . . ?
C25 C21 Ti2 126.1(3) . . ?
C21 C22 C23 107.2(4) . . ?
C21 C22 C26 126.9(4) . . ?
C23 C22 C26 125.9(4) . . ?
C21 C22 Ti2 71.1(2) . . ?
C23 C22 Ti2 72.7(2) . . ?
C26 C22 Ti2 122.2(3) . . ?
C24 C23 C22 108.9(4) . . ?
C24 C23 C27 126.0(4) . . ?
C22 C23 C27 124.9(4) . . ?
C24 C23 Ti2 70.3(2) . . ?
C22 C23 Ti2 73.0(2) . . ?
C27 C23 Ti2 126.3(3) . . ?
C23 C24 C20 108.0(4) . . ?
C23 C24 C28 123.8(4) . . ?
C20 C24 C28 128.2(4) . . ?
C23 C24 Ti2 75.4(2) . . ?
C20 C24 Ti2 70.0(2) . . ?
C28 C24 Ti2 121.5(3) . . ?

loop_
_geom_bond_atom_site_label_1
_geom_bond_atom_site_label_2
_geom_bond_distance
_geom_bond_site_symmetry_2
_geom_bond_publ_flag
Ti1 O5 1.794(3) . ?
Ti1 O1 1.857(3) . ?
Ti1 Cl1 2.3116(12) . ?
Ti1 C10 2.329(4) . ?
Ti1 C14 2.377(4) . ?
Ti1 C11 2.383(4) . ?
Ti1 C12 2.426(4) . ?
Ti1 C13 2.459(4) . ?
Ti2 O4 1.778(3) . ?
Ti2 O2 1.856(3) . ?
Ti2 Cl2 2.3140(12) . ?
Ti2 C20 2.322(4) . ?
Ti2 C24 2.375(4) . ?
Ti2 C21 2.398(4) . ?
Ti2 C23 2.441(4) . ?
Ti2 C22 2.444(4) . ?
Si1 O1 1.640(3) . ?
Si1 O3 1.655(3) . ?
Si1 C4 1.860(4) . ?
Si1 C20 1.884(4) . ?
Si2 O2 1.642(3) . ?
Si2 O3 1.667(3) . ?
Si2 C3 1.856(4) . ?
Si2 C10 1.891(4) . ?
O5 C1 1.420(4) . ?
O4 C2 1.420(5) . ?
C1 C2 1.532(6) . ?
C10 C11 1.444(5) . ?
C10 C14 1.441(5) . ?
C11 C12 1.431(6) . ?
C11 C15 1.516(5) . ?
C12 C13 1.436(6) . ?
C12 C16 1.508(6) . ?
C13 C14 1.423(6) . ?
C13 C17 1.513(5) . ?
C14 C18 1.520(6) . ?
C20 C21 1.448(5) . ?
C20 C24 1.450(5) . ?
C21 C22 1.428(5) . ?
C21 C25 1.504(6) . ?
C22 C23 1.442(6) . ?
C22 C26 1.511(6) . ?
C23 C24 1.423(6) . ?
C23 C27 1.516(6) . ?
C24 C28 1.524(6) . ?

loop_
_platon_squeeze_void_nr
_platon_squeeze_void_average_x
_platon_squeeze_void_average_y
_platon_squeeze_void_average_z
_platon_squeeze_void_volume
_platon_squeeze_void_count_electrons
1 0.500 0.000 0.500 218.0 2.0
2 0.500 0.500 1.000 218.0 2.3
